data_7233637
loop_
_publ_author_name
'Khadija Hakouk'
'Olivier Oms'
'Anne Dolbecq'
'Jerome Marrot'
'Ali Saad'
'Pierre Mialane'
'Houda El Bekkachi'
'Stephane Jobic'
'Philippe Deniard'
'Remi Dessapt'

_publ_section_title
;
 New photoresponsive charge-transfer spiropyran/polyoxometalate assemblies
 with highly tunable optical properties
;
_journal_name_full 'Journal of Materials Chemistry C'
_journal_page_first 1628
_journal_page_last 1641
_journal_paper_doi 10.1039/C3TC31992J
_journal_volume 2
_journal_year 2014
_chemical_formula_sum 'C41 H47.5 Mo6 N4.5 O21'
_chemical_formula_weight 1515.0
_space_group_IT_number 14
_space_group_name_Hall '-P 2yn'
_space_group_name_H-M_alt 'P 1 21/n 1'
_symmetry_cell_setting monoclinic
_symmetry_space_group_name_H-M 'P 1 21/n 1'
_atom_sites_solution_hydrogens geom
_atom_sites_solution_primary direct
_atom_sites_solution_secondary difmap
_cell_angle_alpha 90.00
_cell_angle_beta 104.513(4)
_cell_angle_gamma 90.00
_cell_formula_units_Z 2
_cell_length_a 10.438(2)
_cell_length_b 15.074(3)
_cell_length_c 16.129(3)
_cell_measurement_reflns_used 11407
_cell_measurement_temperature 273(2)
_cell_measurement_theta_max 30.41
_cell_measurement_theta_min 1.88
_cell_volume 2456.8(8)
_computing_cell_refinement 'Bruker SMART'
_computing_data_collection 'Bruker SMART'
_computing_data_reduction 'Bruker SAINT'
_computing_molecular_graphics 'Bruker SHELXTL'
_computing_publication_material 'Bruker SHELXTL'
_computing_structure_refinement 'SHELXL-97 (Sheldrick, 1997)'
_computing_structure_solution 'SHELXS-97 (Sheldrick, 1990)'
_diffrn_ambient_temperature 273(2)
_diffrn_detector_area_resol_mean 512x512
_diffrn_measured_fraction_theta_full 0.998
_diffrn_measured_fraction_theta_max 0.955
_diffrn_measurement_device_type 'CCD area detector'
_diffrn_measurement_method 'phi and omega scans'
_diffrn_radiation_monochromator graphite
_diffrn_radiation_source 'fine-focus sealed tube'
_diffrn_radiation_type MoK\a
_diffrn_radiation_wavelength 0.71073
_diffrn_reflns_av_R_equivalents 0.0420
_diffrn_reflns_av_sigmaI/netI 0.0489
_diffrn_reflns_limit_h_max 8
_diffrn_reflns_limit_h_min -14
_diffrn_reflns_limit_k_max 21
_diffrn_reflns_limit_k_min -19
_diffrn_reflns_limit_l_max 22
_diffrn_reflns_limit_l_min -22
_diffrn_reflns_number 18390
_diffrn_reflns_theta_full 25.00
_diffrn_reflns_theta_max 30.41
_diffrn_reflns_theta_min 1.88
_exptl_absorpt_coefficient_mu 1.569
_exptl_absorpt_correction_T_max 0.7444
_exptl_absorpt_correction_T_min 0.5726
_exptl_absorpt_correction_type multi-scan
_exptl_crystal_colour brown
_exptl_crystal_density_diffrn 2.048
_exptl_crystal_density_method 'not measured'
_exptl_crystal_description platelet
_exptl_crystal_F_000 1490
_exptl_crystal_size_max 0.40
_exptl_crystal_size_mid 0.30
_exptl_crystal_size_min 0.20
_refine_diff_density_max 0.731
_refine_diff_density_min -0.631
_refine_diff_density_rms 0.105
_refine_ls_extinction_method none
_refine_ls_goodness_of_fit_ref 1.062
_refine_ls_hydrogen_treatment mixed
_refine_ls_matrix_type full
_refine_ls_number_parameters 335
_refine_ls_number_reflns 7093
_refine_ls_number_restraints 0
_refine_ls_restrained_S_all 1.062
_refine_ls_R_factor_all 0.0614
_refine_ls_R_factor_gt 0.0344
_refine_ls_shift/su_max 0.014
_refine_ls_shift/su_mean 0.000
_refine_ls_structure_factor_coef Fsqd
_refine_ls_weighting_details 'calc w=1/[\s^2^(Fo^2^)+(0.0322P)^2^+1.4549P] where P=(Fo^2^+2Fc^2^)/3'
_refine_ls_weighting_scheme calc
_refine_ls_wR_factor_gt 0.0780
_refine_ls_wR_factor_ref 0.0926
_reflns_number_gt 5145
_reflns_number_total 7093
_reflns_threshold_expression >2\s(I)
_cod_data_source_file 1000006.cif
_cod_data_source_block PCOD1000006
_cod_original_cell_volume 2456.8(9)
_cod_original_sg_symbol_H-M P21/n
_cod_database_code 7233637

loop_
_symmetry_equiv_pos_as_xyz
'x, y, z'
'-x+1/2, y+1/2, -z+1/2'
'-x, -y, -z'
'x-1/2, -y-1/2, z-1/2'

loop_
_atom_site_label
_atom_site_type_symbol
_atom_site_fract_x
_atom_site_fract_y
_atom_site_fract_z
_atom_site_U_iso_or_equiv
_atom_site_adp_type
_atom_site_occupancy
_atom_site_symmetry_multiplicity
_atom_site_calc_flag
_atom_site_refinement_flags
_atom_site_disorder_assembly
_atom_site_disorder_group
Mo1 Mo 0.20628(3) 0.934644(19) 0.030525(18) 0.03670(8) Uani 1 1 d . . .
Mo2 Mo 0.03906(3) 1.04733(2) 0.141383(18) 0.04173(9) Uani 1 1 d . . .
Mo3 Mo -0.09070(3) 0.86896(2) 0.03558(2) 0.04168(9) Uani 1 1 d . . .
O1 O 0.0000 1.0000 0.0000 0.0312(6) Uani 1 2 d S . .
O2 O 0.0909(2) 0.84072(15) 0.05259(15) 0.0426(5) Uani 1 1 d . . .
O3 O 0.2425(2) 1.05079(16) -0.00333(16) 0.0438(6) Uani 1 1 d . . .
O4 O -0.0444(2) 0.93273(16) 0.14212(15) 0.0451(6) Uani 1 1 d . . .
O5 O 0.1978(2) 0.98223(17) 0.13884(14) 0.0441(6) Uani 1 1 d . . .
O6 O 0.3544(2) 0.88385(17) 0.05152(16) 0.0483(6) Uani 1 1 d . . .
O7 O 0.1340(2) 0.90753(16) -0.08984(14) 0.0416(5) Uani 1 1 d . . .
O8 O 0.1083(2) 1.14243(16) 0.08629(16) 0.0465(6) Uani 1 1 d . . .
O9 O 0.0683(3) 1.0810(2) 0.24365(16) 0.0606(8) Uani 1 1 d . . .
O10 O -0.1596(3) 0.77520(18) 0.0606(2) 0.0655(8) Uani 1 1 d . . .
O11 O 0.5006(2) 1.01617(16) 0.28062(15) 0.0445(6) Uani 1 1 d . . .
N1 N 0.4460(3) 1.20785(18) 0.14126(18) 0.0396(6) Uani 1 1 d . . .
N2 N 0.7357(3) 1.00366(17) 0.31438(19) 0.0396(6) Uani 1 1 d . . .
C1 C 0.6149(3) 0.9737(2) 0.2576(2) 0.0381(7) Uani 1 1 d . . .
C2 C 0.6082(4) 0.9922(2) 0.1659(2) 0.0451(8) Uani 1 1 d . . .
H2 H 0.6479 0.9524 0.1360 0.054 Uiso 1 1 calc R . .
C3 C 0.5479(4) 1.0631(2) 0.1249(2) 0.0438(8) Uani 1 1 d . . .
H3 H 0.5470 1.0733 0.0679 0.053 Uiso 1 1 calc R . .
C4 C 0.4841(3) 1.1237(2) 0.1705(2) 0.0349(7) Uani 1 1 d . . .
C5 C 0.4626(3) 1.0974(2) 0.2481(2) 0.0379(7) Uani 1 1 d . . .
C6 C 0.3984(4) 1.1521(3) 0.2941(2) 0.0511(9) Uani 1 1 d . . .
C7 C 0.3621(4) 1.2356(3) 0.2610(2) 0.0540(10) Uani 1 1 d . . .
H7 H 0.3194 1.2737 0.2907 0.065 Uiso 1 1 calc R . .
C8 C 0.3869(4) 1.2640(2) 0.1860(3) 0.0485(9) Uani 1 1 d . . .
C9 C 0.3544(5) 1.3569(3) 0.1529(3) 0.0749(14) Uani 1 1 d . . .
H9A H 0.4322 1.3842 0.1427 0.112 Uiso 1 1 calc R . .
H9B H 0.3238 1.3909 0.1944 0.112 Uiso 1 1 calc R . .
H9C H 0.2864 1.3548 0.1003 0.112 Uiso 1 1 calc R . .
C10 C 0.4753(5) 1.2363(3) 0.0595(3) 0.0587(10) Uani 1 1 d . . .
H10A H 0.4540 1.1890 0.0185 0.088 Uiso 1 1 calc R . .
H10B H 0.5675 1.2506 0.0697 0.088 Uiso 1 1 calc R . .
H10C H 0.4231 1.2875 0.0377 0.088 Uiso 1 1 calc R . .
C11 C 0.6085(4) 0.8739(2) 0.2835(2) 0.0450(8) Uani 1 1 d . . .
C12 C 0.6821(3) 0.8782(2) 0.3768(2) 0.0384(7) Uani 1 1 d . . .
C13 C 0.6862(4) 0.8195(2) 0.4426(2) 0.0489(9) Uani 1 1 d . . .
H13 H 0.6366 0.7675 0.4333 0.059 Uiso 1 1 calc R . .
C14 C 0.7668(4) 0.8394(3) 0.5242(3) 0.0551(10) Uani 1 1 d . . .
H14 H 0.7717 0.8002 0.5694 0.066 Uiso 1 1 calc R . .
C15 C 0.8383(4) 0.9168(3) 0.5370(3) 0.0610(11) Uani 1 1 d . . .
H15 H 0.8906 0.9298 0.5914 0.073 Uiso 1 1 calc R . .
C16 C 0.8344(4) 0.9762(3) 0.4706(3) 0.0542(10) Uani 1 1 d . . .
H16 H 0.8835 1.0284 0.4798 0.065 Uiso 1 1 calc R . .
C17 C 0.7562(3) 0.9559(2) 0.3912(2) 0.0380(7) Uani 1 1 d . . .
C18 C 0.4685(5) 0.8381(3) 0.2681(3) 0.0809(16) Uani 1 1 d . . .
H18A H 0.4716 0.7764 0.2833 0.121 Uiso 1 1 calc R . .
H18B H 0.4238 0.8449 0.2087 0.121 Uiso 1 1 calc R . .
H18C H 0.4217 0.8705 0.3026 0.121 Uiso 1 1 calc R . .
C19 C 0.6898(6) 0.8170(3) 0.2366(3) 0.0876(18) Uani 1 1 d . . .
H19A H 0.7740 0.8447 0.2408 0.131 Uiso 1 1 calc R . .
H19B H 0.6432 0.8115 0.1775 0.131 Uiso 1 1 calc R . .
H19C H 0.7032 0.7592 0.2623 0.131 Uiso 1 1 calc R . .
C20 C 0.7782(4) 1.0953(2) 0.3140(3) 0.0562(10) Uani 1 1 d . . .
H20A H 0.7268 1.1317 0.3424 0.084 Uiso 1 1 calc R . .
H20B H 0.7658 1.1151 0.2559 0.084 Uiso 1 1 calc R . .
H20C H 0.8701 1.0998 0.3433 0.084 Uiso 1 1 calc R . .
C21 C -0.0393(14) 0.5379(9) -0.0069(9) 0.108(4) Uiso 0.50 1 d P . .
N3 N -0.097(3) 0.603(2) -0.0066(19) 0.149(10) Uiso 0.25 1 d P . .

loop_
_atom_site_aniso_label
_atom_site_aniso_U_11
_atom_site_aniso_U_22
_atom_site_aniso_U_33
_atom_site_aniso_U_23
_atom_site_aniso_U_13
_atom_site_aniso_U_12
Mo1 0.03497(15) 0.04225(16) 0.03449(15) 0.00006(11) 0.01175(11) 0.00520(12)
Mo2 0.04918(18) 0.05131(18) 0.02527(14) -0.00654(12) 0.01037(12) 0.00648(14)
Mo3 0.04295(17) 0.03754(16) 0.04736(18) 0.00554(12) 0.01658(13) -0.00295(12)
O1 0.0368(16) 0.0336(15) 0.0254(14) -0.0020(11) 0.0118(12) -0.0012(12)
O2 0.0506(14) 0.0375(12) 0.0426(13) 0.0052(10) 0.0172(11) 0.0070(10)
O3 0.0373(12) 0.0501(14) 0.0469(14) 0.0009(11) 0.0162(11) -0.0043(11)
O4 0.0538(14) 0.0519(14) 0.0347(12) 0.0085(10) 0.0204(11) 0.0029(12)
O5 0.0422(13) 0.0572(15) 0.0308(12) -0.0040(10) 0.0052(10) 0.0074(11)
O6 0.0401(13) 0.0587(15) 0.0461(14) 0.0002(12) 0.0110(11) 0.0123(12)
O7 0.0472(13) 0.0484(13) 0.0333(12) -0.0040(10) 0.0174(10) 0.0082(11)
O8 0.0519(14) 0.0450(13) 0.0427(14) -0.0122(10) 0.0121(11) -0.0076(11)
O9 0.0710(19) 0.0780(19) 0.0331(14) -0.0150(13) 0.0135(13) 0.0090(15)
O10 0.0649(18) 0.0503(15) 0.085(2) 0.0166(15) 0.0255(16) -0.0109(14)
O11 0.0497(14) 0.0494(14) 0.0418(13) 0.0146(11) 0.0254(11) 0.0091(11)
N1 0.0403(15) 0.0395(14) 0.0399(15) 0.0060(12) 0.0118(12) -0.0001(12)
N2 0.0459(16) 0.0305(13) 0.0461(16) 0.0033(12) 0.0184(13) -0.0036(12)
C1 0.0480(19) 0.0309(15) 0.0390(17) 0.0004(13) 0.0179(15) 0.0027(14)
C2 0.063(2) 0.0387(18) 0.0413(19) 0.0010(15) 0.0264(17) 0.0055(16)
C3 0.057(2) 0.0450(19) 0.0352(18) 0.0029(14) 0.0220(16) 0.0000(16)
C4 0.0364(16) 0.0353(16) 0.0345(16) 0.0023(13) 0.0118(13) -0.0012(13)
C5 0.0373(17) 0.0424(17) 0.0362(17) 0.0052(14) 0.0137(14) 0.0048(14)
C6 0.051(2) 0.066(2) 0.0391(19) 0.0009(17) 0.0166(16) 0.0190(19)
C7 0.054(2) 0.062(2) 0.048(2) -0.0029(18) 0.0149(18) 0.0194(19)
C8 0.046(2) 0.047(2) 0.051(2) -0.0035(17) 0.0096(17) 0.0075(16)
C9 0.095(4) 0.049(2) 0.086(4) 0.009(2) 0.033(3) 0.025(2)
C10 0.077(3) 0.053(2) 0.053(2) 0.0205(18) 0.029(2) 0.005(2)
C11 0.065(2) 0.0276(15) 0.0407(19) 0.0037(13) 0.0108(17) -0.0063(15)
C12 0.0420(18) 0.0329(16) 0.0420(18) 0.0031(13) 0.0138(14) 0.0008(13)
C13 0.058(2) 0.0391(18) 0.051(2) 0.0117(16) 0.0171(18) 0.0022(16)
C14 0.061(2) 0.062(2) 0.045(2) 0.0150(18) 0.0180(18) 0.014(2)
C15 0.059(3) 0.079(3) 0.041(2) -0.004(2) 0.0051(18) 0.005(2)
C16 0.051(2) 0.054(2) 0.054(2) -0.0053(18) 0.0059(18) -0.0077(18)
C17 0.0371(17) 0.0357(16) 0.0437(19) 0.0016(14) 0.0143(14) 0.0016(13)
C18 0.087(3) 0.070(3) 0.068(3) 0.025(2) -0.013(3) -0.039(3)
C19 0.172(6) 0.038(2) 0.059(3) -0.0024(19) 0.040(3) 0.027(3)
C20 0.053(2) 0.0355(18) 0.081(3) 0.0063(19) 0.018(2) -0.0104(17)

loop_
_atom_type_symbol
_atom_type_description
_atom_type_scat_dispersion_real
_atom_type_scat_dispersion_imag
_atom_type_scat_source
O O 0.0106 0.0060 'International Tables Vol C Tables 4.2.6.8 and 6.1.1.4'
Mo Mo -1.6832 0.6857 'International Tables Vol C Tables 4.2.6.8 and 6.1.1.4'
C C 0.0033 0.0016 'International Tables Vol C Tables 4.2.6.8 and 6.1.1.4'
N N 0.0061 0.0033 'International Tables Vol C Tables 4.2.6.8 and 6.1.1.4'
H H 0.0000 0.0000 'International Tables Vol C Tables 4.2.6.8 and 6.1.1.4'

loop_
_geom_angle_atom_site_label_1
_geom_angle_atom_site_label_2
_geom_angle_atom_site_label_3
_geom_angle
_geom_angle_site_symmetry_1
_geom_angle_site_symmetry_3
O6 Mo1 O3 103.78(12) . .
O6 Mo1 O5 103.74(11) . .
O3 Mo1 O5 88.57(11) . .
O6 Mo1 O7 102.29(11) . .
O3 Mo1 O7 87.83(11) . .
O5 Mo1 O7 153.83(10) . .
O6 Mo1 O2 102.21(12) . .
O3 Mo1 O2 153.99(10) . .
O5 Mo1 O2 86.18(11) . .
O7 Mo1 O2 85.79(10) . .
O6 Mo1 O1 178.14(9) . .
O3 Mo1 O1 77.73(7) . .
O5 Mo1 O1 77.30(7) . .
O7 Mo1 O1 76.60(7) . .
O2 Mo1 O1 76.26(7) . .
O9 Mo2 O7 103.80(12) . 3_575
O9 Mo2 O8 103.40(13) . .
O7 Mo2 O8 87.55(11) 3_575 .
O9 Mo2 O5 103.20(12) . .
O7 Mo2 O5 152.99(10) 3_575 .
O8 Mo2 O5 86.86(11) . .
O9 Mo2 O4 103.61(13) . .
O7 Mo2 O4 86.71(11) 3_575 .
O8 Mo2 O4 152.98(10) . .
O5 Mo2 O4 86.38(11) . .
O9 Mo2 O1 179.56(11) . .
O7 Mo2 O1 76.63(7) 3_575 .
O8 Mo2 O1 76.65(7) . .
O5 Mo2 O1 76.37(7) . .
O4 Mo2 O1 76.33(7) . .
O10 Mo3 O2 104.41(12) . .
O10 Mo3 O4 103.46(14) . .
O2 Mo3 O4 87.99(11) . .
O10 Mo3 O8 103.41(14) . 3_575
O2 Mo3 O8 87.94(10) . 3_575
O4 Mo3 O8 153.00(10) . 3_575
O10 Mo3 O3 102.54(13) . 3_575
O2 Mo3 O3 153.05(10) . 3_575
O4 Mo3 O3 86.20(11) . 3_575
O8 Mo3 O3 85.44(11) 3_575 3_575
O10 Mo3 O1 178.76(11) . .
O2 Mo3 O1 76.82(7) . .
O4 Mo3 O1 76.65(7) . .
O8 Mo3 O1 76.43(7) 3_575 .
O3 Mo3 O1 76.23(7) 3_575 .
Mo1 O1 Mo1 180.0 . 3_575
Mo1 O1 Mo3 89.968(17) . 3_575
Mo1 O1 Mo3 90.032(17) 3_575 3_575
Mo1 O1 Mo3 90.032(17) . .
Mo1 O1 Mo3 89.968(17) 3_575 .
Mo3 O1 Mo3 180.000(15) 3_575 .
Mo1 O1 Mo2 90.180(12) . 3_575
Mo1 O1 Mo2 89.820(12) 3_575 3_575
Mo3 O1 Mo2 90.045(15) 3_575 3_575
Mo3 O1 Mo2 89.955(15) . 3_575
Mo1 O1 Mo2 89.820(12) . .
Mo1 O1 Mo2 90.180(12) 3_575 .
Mo3 O1 Mo2 89.955(15) 3_575 .
Mo3 O1 Mo2 90.045(15) . .
Mo2 O1 Mo2 180.000(5) 3_575 .
Mo3 O2 Mo1 116.88(11) . .
Mo1 O3 Mo3 116.07(12) . 3_575
Mo3 O4 Mo2 116.96(12) . .
Mo1 O5 Mo2 116.47(11) . .
Mo2 O7 Mo1 116.58(11) 3_575 .
Mo2 O8 Mo3 116.92(11) . 3_575
C5 O11 C1 118.1(2) . .
C8 N1 C4 121.6(3) . .
C8 N1 C10 120.9(3) . .
C4 N1 C10 117.6(3) . .
C17 N2 C1 108.5(3) . .
C17 N2 C20 120.9(3) . .
C1 N2 C20 121.2(3) . .
N2 C1 O11 109.8(3) . .
N2 C1 C2 113.0(3) . .
O11 C1 C2 109.2(3) . .
N2 C1 C11 102.8(3) . .
O11 C1 C11 104.9(3) . .
C2 C1 C11 116.7(3) . .
C3 C2 C1 122.9(3) . .
C3 C2 H2 118.6 . .
C1 C2 H2 118.6 . .
C2 C3 C4 118.6(3) . .
C2 C3 H3 120.7 . .
C4 C3 H3 120.7 . .
N1 C4 C5 118.3(3) . .
N1 C4 C3 122.8(3) . .
C5 C4 C3 118.9(3) . .
O11 C5 C4 120.7(3) . .
O11 C5 C6 117.7(3) . .
C4 C5 C6 121.6(3) . .
C7 C6 C5 117.1(4) . .
C8 C7 C6 122.2(4) . .
C8 C7 H7 118.9 . .
C6 C7 H7 118.9 . .
N1 C8 C7 119.1(3) . .
N1 C8 C9 118.9(4) . .
C7 C8 C9 122.0(4) . .
C8 C9 H9A 109.5 . .
C8 C9 H9B 109.5 . .
H9A C9 H9B 109.5 . .
C8 C9 H9C 109.5 . .
H9A C9 H9C 109.5 . .
H9B C9 H9C 109.5 . .
N1 C10 H10A 109.5 . .
N1 C10 H10B 109.5 . .
H10A C10 H10B 109.5 . .
N1 C10 H10C 109.5 . .
H10A C10 H10C 109.5 . .
H10B C10 H10C 109.5 . .
C12 C11 C18 114.1(3) . .
C12 C11 C19 108.0(3) . .
C18 C11 C19 110.5(4) . .
C12 C11 C1 100.3(3) . .
C18 C11 C1 113.6(3) . .
C19 C11 C1 109.9(3) . .
C13 C12 C17 120.3(3) . .
C13 C12 C11 130.6(3) . .
C17 C12 C11 109.1(3) . .
C12 C13 C14 118.7(4) . .
C12 C13 H13 120.6 . .
C14 C13 H13 120.6 . .
C15 C14 C13 119.9(4) . .
C15 C14 H14 120.1 . .
C13 C14 H14 120.1 . .
C14 C15 C16 121.5(4) . .
C14 C15 H15 119.3 . .
C16 C15 H15 119.3 . .
C17 C16 C15 118.2(4) . .
C17 C16 H16 120.9 . .
C15 C16 H16 120.9 . .
C16 C17 C12 121.4(3) . .
C16 C17 N2 129.4(3) . .
C12 C17 N2 109.2(3) . .
C11 C18 H18A 109.5 . .
C11 C18 H18B 109.5 . .
H18A C18 H18B 109.5 . .
C11 C18 H18C 109.5 . .
H18A C18 H18C 109.5 . .
H18B C18 H18C 109.5 . .
C11 C19 H19A 109.5 . .
C11 C19 H19B 109.5 . .
H19A C19 H19B 109.5 . .
C11 C19 H19C 109.5 . .
H19A C19 H19C 109.5 . .
H19B C19 H19C 109.5 . .
N2 C20 H20A 109.5 . .
N2 C20 H20B 109.5 . .
H20A C20 H20B 109.5 . .
N2 C20 H20C 109.5 . .
H20A C20 H20C 109.5 . .
H20B C20 H20C 109.5 . .
N3 C21 C21 171(3) . 3_565

loop_
_geom_bond_atom_site_label_1
_geom_bond_atom_site_label_2
_geom_bond_distance
_geom_bond_site_symmetry_2
Mo1 O6 1.682(2) .
Mo1 O3 1.900(2) .
Mo1 O5 1.911(2) .
Mo1 O7 1.942(2) .
Mo1 O2 1.949(2) .
Mo1 O1 2.3061(5) .
Mo2 O9 1.679(2) .
Mo2 O7 1.914(2) 3_575
Mo2 O8 1.921(3) .
Mo2 O5 1.935(2) .
Mo2 O4 1.936(2) .
Mo2 O1 2.3259(5) .
Mo3 O10 1.680(3) .
Mo3 O2 1.894(2) .
Mo3 O4 1.922(3) .
Mo3 O8 1.935(2) 3_575
Mo3 O3 1.958(2) 3_575
Mo3 O1 2.3237(5) .
O1 Mo1 2.3061(5) 3_575
O1 Mo3 2.3237(4) 3_575
O1 Mo2 2.3259(5) 3_575
O3 Mo3 1.958(2) 3_575
O7 Mo2 1.914(2) 3_575
O8 Mo3 1.935(2) 3_575
O11 C5 1.352(4) .
O11 C1 1.480(4) .
N1 C8 1.357(5) .
N1 C4 1.377(4) .
N1 C10 1.489(4) .
N2 C17 1.403(4) .
N2 C1 1.434(4) .
N2 C20 1.451(4) .
C1 C2 1.489(5) .
C1 C11 1.568(4) .
C2 C3 1.329(5) .
C2 H2 0.9300 .
C3 C4 1.436(5) .
C3 H3 0.9300 .
C4 C5 1.384(4) .
C5 C6 1.389(5) .
C6 C7 1.382(5) .
C7 C8 1.368(6) .
C7 H7 0.9300 .
C8 C9 1.507(5) .
C9 H9A 0.9600 .
C9 H9B 0.9600 .
C9 H9C 0.9600 .
C10 H10A 0.9600 .
C10 H10B 0.9600 .
C10 H10C 0.9600 .
C11 C12 1.510(5) .
C11 C18 1.518(6) .
C11 C19 1.533(6) .
C12 C13 1.375(5) .
C12 C17 1.390(4) .
C13 C14 1.405(5) .
C13 H13 0.9300 .
C14 C15 1.373(6) .
C14 H14 0.9300 .
C15 C16 1.388(6) .
C15 H15 0.9300 .
C16 C17 1.370(5) .
C16 H16 0.9300 .
C18 H18A 0.9600 .
C18 H18B 0.9600 .
C18 H18C 0.9600 .
C19 H19A 0.9600 .
C19 H19B 0.9600 .
C19 H19C 0.9600 .
C20 H20A 0.9600 .
C20 H20B 0.9600 .
C20 H20C 0.9600 .
C21 N3 1.16(3) .
C21 C21 1.39(3) 3_565
